data_4088985
loop_
_publ_author_name
'Gregor, Lauren C.'
'Grajeda, Javier'
'Kita, Matthew R.'
'White, Peter S.'
'Vetter, Andrew J.'
'Miller, Alexander J. M.'

_publ_section_title
;
 Modulating the Elementary Steps of Methanol Carbonylation by Bridging the
 Primary and Secondary Coordination Spheres
;
_journal_issue 17
_journal_name_full Organometallics
_journal_page_first 3074
_journal_paper_doi 10.1021/acs.organomet.6b00607
_journal_volume 35
_journal_year 2016
_chemical_formula_moiety 'C26 H42 Ir N O7 P, C32 H12 B F24'
_chemical_formula_sum 'C58 H54 B F24 Ir N O7 P'
_chemical_formula_weight 1567.00
_space_group_crystal_system orthorhombic
_space_group_IT_number 61
_space_group_name_Hall '-P 2ac 2ab'
_space_group_name_H-M_alt 'P b c a'
_atom_sites_solution_hydrogens geom
_audit_creation_date 2015-11-19
_audit_creation_method
;
Olex2 1.2
(compiled 2015.09.30 svn.r3233 for OlexSys, GUI svn.r5103)
;
_cell_angle_alpha 90
_cell_angle_beta 90
_cell_angle_gamma 90
_cell_formula_units_Z 8
_cell_length_a 18.2346(7)
_cell_length_b 17.6765(6)
_cell_length_c 37.7548(14)
_cell_measurement_reflns_used 9471
_cell_measurement_temperature 100
_cell_measurement_theta_max 66.81
_cell_measurement_theta_min 2.34
_cell_volume 12169.3(8)
_computing_cell_refinement 'SAINT v8.34A (Bruker, 2013)'
_computing_data_reduction 'SAINT v8.34A (Bruker, 2013)'
_computing_molecular_graphics 'Olex2 (Dolomanov et al., 2009)'
_computing_publication_material 'Olex2 (Dolomanov et al., 2009)'
_computing_structure_refinement 'XL (Sheldrick, 2008)'
_computing_structure_solution 'olex2.solve (Bourhis et al., 2015)'
_diffrn_ambient_temperature 100
_diffrn_measured_fraction_theta_full 0.996
_diffrn_measured_fraction_theta_max 0.996
_diffrn_measurement_device_type 'Bruker APEX-II CCD'
_diffrn_measurement_method '\f and \w scans'
_diffrn_radiation_type CuK\a
_diffrn_radiation_wavelength 1.54178
_diffrn_reflns_av_R_equivalents 0.1193
_diffrn_reflns_av_unetI/netI 0.0543
_diffrn_reflns_Laue_measured_fraction_full 0.996
_diffrn_reflns_Laue_measured_fraction_max 0.996
_diffrn_reflns_limit_h_max 21
_diffrn_reflns_limit_h_min -21
_diffrn_reflns_limit_k_max 21
_diffrn_reflns_limit_k_min -20
_diffrn_reflns_limit_l_max 43
_diffrn_reflns_limit_l_min -44
_diffrn_reflns_number 104973
_diffrn_reflns_point_group_measured_fraction_full 0.996
_diffrn_reflns_point_group_measured_fraction_max 0.996
_diffrn_reflns_theta_full 66.869
_diffrn_reflns_theta_max 66.869
_diffrn_reflns_theta_min 2.340
_diffrn_standards_number 0
_exptl_absorpt_coefficient_mu 5.642
_exptl_absorpt_correction_T_max 0.8969
_exptl_absorpt_correction_T_min 0.6431
_exptl_absorpt_correction_type numerical
_exptl_absorpt_process_details
;
SADABS-2014/5 (Bruker,2014/5) was used for absorption correction.
wR2(int) was 0.0903 before and 0.0740 after correction.
The Ratio of minimum to maximum transmission is 0.7170.
The \l/2 correction factor is 0.00150.
;
_exptl_crystal_colour 'clear colourless'
_exptl_crystal_colour_lustre clear
_exptl_crystal_colour_primary colourless
_exptl_crystal_density_diffrn 1.711
_exptl_crystal_description plate
_exptl_crystal_F_000 6224
_exptl_crystal_size_max 0.151
_exptl_crystal_size_mid 0.061
_exptl_crystal_size_min 0.035
_refine_diff_density_max 1.045
_refine_diff_density_min -0.920
_refine_diff_density_rms 0.101
_refine_ls_extinction_method none
_refine_ls_goodness_of_fit_ref 1.070
_refine_ls_hydrogen_treatment constr
_refine_ls_matrix_type full
_refine_ls_number_parameters 871
_refine_ls_number_reflns 10776
_refine_ls_number_restraints 36
_refine_ls_restrained_S_all 1.078
_refine_ls_R_factor_all 0.0756
_refine_ls_R_factor_gt 0.0480
_refine_ls_shift/su_max 0.001
_refine_ls_shift/su_mean 0.000
_refine_ls_structure_factor_coef Fsqd
_refine_ls_weighting_details 'w=1/[\s^2^(Fo^2^)+(0.0342P)^2^+44.6698P] where P=(Fo^2^+2Fc^2^)/3'
_refine_ls_weighting_scheme calc
_refine_ls_wR_factor_gt 0.0994
_refine_ls_wR_factor_ref 0.1097
_reflns_Friedel_coverage 0.000
_reflns_number_gt 7840
_reflns_number_total 10776
_reflns_threshold_expression 'I > 2\s(I)'
_cod_data_source_file om6b00607_si_002.cif
_cod_data_source_block x1511007
_cod_database_code 4088985
_shelx_space_group_comment
;
The symmetry employed for this shelxl refinement is uniquely defined
by the following loop, which should always be used as a source of
symmetry information in preference to the above space-group names.
They are only intended as comments.
;
_shelx_estimated_absorpt_t_max 0.827
_shelx_estimated_absorpt_t_min 0.483
_olex2_refinement_description
;
1. Fixed Uiso
 At 1.2 times of:
  All C(H) groups, All C(H,H) groups
 At 1.5 times of:
  All C(H,H,H) groups
2. Rigid body (RIGU) restrains
 C90, F91, F92, F93, F94, F95, F96
 with sigma for 1-2 distances of 0.002 and sigma for 1-3 distances of 0.002
3. Others
 Sof(F94)=Sof(F95)=Sof(F96)=1-FVAR(1)
 Sof(F91)=Sof(F92)=Sof(F93)=FVAR(1)
4.a Ternary CH refined with riding coordinates:
 C8(H8), C11(H11)
4.b Secondary CH2 refined with riding coordinates:
 C21(H21A,H21B), C23(H23A,H23B), C24(H24A,H24B), C26(H26A,H26B), C27(H27A,
 H27B), C29(H29A,H29B), C30(H30A,H30B), C32(H32A,H32B), C33(H33A,H33B),
 C35(H35A,H35B), C36(H36A,H36B)
4.c Aromatic/amide H refined with riding coordinates:
 C16(H16), C17(H17), C18(H18), C39(H39), C41(H41), C43(H43), C53(H53),
 C55(H55), C57(H57), C67(H67), C69(H69), C71(H71), C81(H81), C83(H83), C85(H85)
4.d Idealised Me refined as rotating group:
 C6(H6A,H6B,H6C), C9(H9A,H9B,H9C), C10(H10A,H10B,H10C), C12(H12A,H12B,H12C),
 C13(H13A,H13B,H13C)
;
_shelx_shelxl_version_number 2014/7
_olex2_submission_special_instructions 'No special instructions were received'

loop_
_space_group_symop_operation_xyz
'x, y, z'
'-x+1/2, -y, z+1/2'
'x+1/2, -y+1/2, -z'
'-x, y+1/2, -z+1/2'
'-x, -y, -z'
'x-1/2, y, -z-1/2'
'-x-1/2, y-1/2, z'
'x, -y-1/2, z-1/2'

loop_
_atom_site_label
_atom_site_type_symbol
_atom_site_fract_x
_atom_site_fract_y
_atom_site_fract_z
_atom_site_U_iso_or_equiv
_atom_site_adp_type
_atom_site_occupancy
_atom_site_site_symmetry_order
_atom_site_calc_flag
_atom_site_refinement_flags_posn
_atom_site_refinement_flags_adp
_atom_site_refinement_flags_occupancy
_atom_site_disorder_assembly
_atom_site_disorder_group
Ir1 Ir 0.45178(2) 0.20928(2) 0.38578(2) 0.02632(8) Uani 1 1 d . . . . .
C2 C 0.4493(3) 0.1676(3) 0.33737(17) 0.0316(13) Uani 1 1 d . . . . .
O3 O 0.4527(3) 0.1401(2) 0.31062(12) 0.0406(10) Uani 1 1 d . . . . .
C4 C 0.3974(4) 0.1167(3) 0.40383(19) 0.0370(15) Uani 1 1 d . . . . .
O5 O 0.3703(4) 0.0763(4) 0.3822(2) 0.095(2) Uani 1 1 d . . . . .
C6 C 0.3813(6) 0.1096(6) 0.4413(3) 0.094(3) Uani 1 1 d . . . . .
H6A H 0.4257 0.1200 0.4551 0.141 Uiso 1 1 calc GR . . . .
H6B H 0.3643 0.0581 0.4463 0.141 Uiso 1 1 calc GR . . . .
H6C H 0.3429 0.1458 0.4478 0.141 Uiso 1 1 calc GR . . . .
P7 P 0.56111(8) 0.15809(8) 0.40162(4) 0.0297(3) Uani 1 1 d . . . . .
C8 C 0.6431(4) 0.1862(4) 0.37648(18) 0.0407(17) Uani 1 1 d . . . . .
H8 H 0.6465 0.2422 0.3797 0.049 Uiso 1 1 calc R . . . .
C9 C 0.6381(4) 0.1746(4) 0.33707(18) 0.0415(16) Uani 1 1 d . . . . .
H9A H 0.6358 0.1204 0.3319 0.062 Uiso 1 1 calc GR . . . .
H9B H 0.6815 0.1965 0.3256 0.062 Uiso 1 1 calc GR . . . .
H9C H 0.5939 0.1995 0.3280 0.062 Uiso 1 1 calc GR . . . .
C10 C 0.7147(4) 0.1551(4) 0.3920(2) 0.053(2) Uani 1 1 d . . . . .
H10A H 0.7136 0.1597 0.4178 0.080 Uiso 1 1 calc GR . . . .
H10B H 0.7562 0.1840 0.3825 0.080 Uiso 1 1 calc GR . . . .
H10C H 0.7200 0.1018 0.3854 0.080 Uiso 1 1 calc GR . . . .
C11 C 0.5632(4) 0.0558(4) 0.4102(2) 0.0506(19) Uani 1 1 d . . . . .
H11 H 0.5142 0.0471 0.4215 0.061 Uiso 1 1 calc R . . . .
C12 C 0.5571(4) 0.0096(4) 0.3768(2) 0.056(2) Uani 1 1 d . . . . .
H12A H 0.5154 0.0276 0.3627 0.084 Uiso 1 1 calc GR . . . .
H12B H 0.5496 -0.0438 0.3829 0.084 Uiso 1 1 calc GR . . . .
H12C H 0.6023 0.0148 0.3629 0.084 Uiso 1 1 calc GR . . . .
C13 C 0.6139(7) 0.0278(5) 0.4378(3) 0.098(4) Uani 1 1 d . . . . .
H13A H 0.6624 0.0192 0.4273 0.147 Uiso 1 1 calc GR . . . .
H13B H 0.5951 -0.0198 0.4475 0.147 Uiso 1 1 calc GR . . . .
H13C H 0.6178 0.0654 0.4567 0.147 Uiso 1 1 calc GR . . . .
O14 O 0.5792(2) 0.1932(2) 0.44063(12) 0.0382(10) Uani 1 1 d . . . . .
C15 C 0.5259(3) 0.2421(3) 0.45444(16) 0.0323(14) Uani 1 1 d . . . . .
C16 C 0.5371(4) 0.2760(3) 0.48700(16) 0.0368(15) Uani 1 1 d . . . . .
H16 H 0.5811 0.2679 0.5000 0.044 Uiso 1 1 calc R . . . .
C17 C 0.4822(4) 0.3221(3) 0.50004(18) 0.0391(16) Uani 1 1 d . . . . .
H17 H 0.4889 0.3466 0.5222 0.047 Uiso 1 1 calc R . . . .
C18 C 0.4176(4) 0.3331(3) 0.48150(17) 0.0374(16) Uani 1 1 d . . . . .
H18 H 0.3801 0.3643 0.4910 0.045 Uiso 1 1 calc R . . . .
C19 C 0.4079(4) 0.2981(3) 0.44869(16) 0.0337(14) Uani 1 1 d . . . . .
C20 C 0.4627(3) 0.2529(3) 0.43468(16) 0.0301(13) Uani 1 1 d . . . . .
C21 C 0.3372(4) 0.3013(4) 0.42767(19) 0.0441(17) Uani 1 1 d . . . . .
H21A H 0.3182 0.3537 0.4278 0.053 Uiso 1 1 calc R . . . .
H21B H 0.3001 0.2685 0.4392 0.053 Uiso 1 1 calc R . . . .
N22 N 0.3482(3) 0.2753(2) 0.38928(14) 0.0323(11) Uani 1 1 d . . . . .
C23 C 0.3590(4) 0.3434(3) 0.3657(2) 0.0403(16) Uani 1 1 d . . . . .
H23A H 0.3599 0.3267 0.3407 0.048 Uiso 1 1 calc R . . . .
H23B H 0.3168 0.3782 0.3687 0.048 Uiso 1 1 calc R . . . .
C24 C 0.4269(3) 0.3841(4) 0.37372(19) 0.0366(16) Uani 1 1 d . . . . .
H24A H 0.4316 0.4289 0.3581 0.044 Uiso 1 1 calc R . . . .
H24B H 0.4266 0.4015 0.3986 0.044 Uiso 1 1 calc R . . . .
O25 O 0.4873(2) 0.3329(2) 0.36790(12) 0.0327(10) Uani 1 1 d . . . . .
C26 C 0.5458(3) 0.3639(3) 0.34657(16) 0.0355(14) Uani 1 1 d . . . . .
H26A H 0.5899 0.3317 0.3492 0.043 Uiso 1 1 calc R . . . .
H26B H 0.5582 0.4150 0.3555 0.043 Uiso 1 1 calc R . . . .
C27 C 0.5263(4) 0.3693(4) 0.30783(18) 0.0404(16) Uani 1 1 d . . . . .
H27A H 0.4831 0.4024 0.3045 0.049 Uiso 1 1 calc R . . . .
H27B H 0.5678 0.3905 0.2942 0.049 Uiso 1 1 calc R . . . .
O28 O 0.5104(2) 0.2950(2) 0.29633(11) 0.0390(10) Uani 1 1 d . . . . .
C29 C 0.4910(4) 0.2896(4) 0.26022(18) 0.0492(18) Uani 1 1 d . . . . .
H29A H 0.4934 0.2358 0.2530 0.059 Uiso 1 1 calc R . . . .
H29B H 0.5277 0.3176 0.2460 0.059 Uiso 1 1 calc R . . . .
C30 C 0.4157(5) 0.3198(4) 0.2515(2) 0.056(2) Uani 1 1 d . . . . .
H30A H 0.4121 0.3737 0.2585 0.067 Uiso 1 1 calc R . . . .
H30B H 0.4065 0.3159 0.2257 0.067 Uiso 1 1 calc R . . . .
O31 O 0.3636(3) 0.2764(3) 0.27039(13) 0.0470(12) Uani 1 1 d . . . . .
C32 C 0.2903(4) 0.2987(5) 0.2622(2) 0.058(2) Uani 1 1 d . . . . .
H32A H 0.2807 0.2917 0.2366 0.070 Uiso 1 1 calc R . . . .
H32B H 0.2831 0.3527 0.2681 0.070 Uiso 1 1 calc R . . . .
C33 C 0.2392(4) 0.2511(5) 0.2833(2) 0.060(2) Uani 1 1 d . . . . .
H33A H 0.1884 0.2589 0.2748 0.072 Uiso 1 1 calc R . . . .
H33B H 0.2517 0.1970 0.2800 0.072 Uiso 1 1 calc R . . . .
O34 O 0.2436(3) 0.2699(3) 0.32022(14) 0.0516(13) Uani 1 1 d . . . . .
C35 C 0.2703(4) 0.2112(4) 0.3415(2) 0.0515(19) Uani 1 1 d . . . . .
H35A H 0.3190 0.1951 0.3327 0.062 Uiso 1 1 calc R . . . .
H35B H 0.2367 0.1673 0.3400 0.062 Uiso 1 1 calc R . . . .
C36 C 0.2765(3) 0.2369(4) 0.37915(19) 0.0406(17) Uani 1 1 d . . . . .
H36A H 0.2696 0.1924 0.3947 0.049 Uiso 1 1 calc R . . . .
H36B H 0.2358 0.2725 0.3841 0.049 Uiso 1 1 calc R . . . .
B37 B 0.4751(4) 0.2842(4) 0.62825(18) 0.0293(14) Uani 1 1 d . . . . .
C38 C 0.5374(3) 0.2183(3) 0.62546(15) 0.0290(13) Uani 1 1 d . . . . .
C39 C 0.5626(3) 0.1945(3) 0.59214(17) 0.0301(14) Uani 1 1 d . . . . .
H39 H 0.5461 0.2208 0.5717 0.036 Uiso 1 1 calc R . . . .
C40 C 0.6097(3) 0.1353(3) 0.58774(18) 0.0332(14) Uani 1 1 d . . . . .
C41 C 0.6365(3) 0.0947(3) 0.61721(19) 0.0362(15) Uani 1 1 d . . . . .
H41 H 0.6702 0.0541 0.6144 0.043 Uiso 1 1 calc R . . . .
C42 C 0.6120(3) 0.1163(3) 0.65034(17) 0.0343(15) Uani 1 1 d . . . . .
C43 C 0.5637(3) 0.1764(3) 0.65436(17) 0.0327(14) Uani 1 1 d . . . . .
H43 H 0.5480 0.1896 0.6775 0.039 Uiso 1 1 calc R . . . .
C44 C 0.6347(4) 0.1142(4) 0.5511(2) 0.0469(18) Uani 1 1 d . . . . .
F45 F 0.6657(3) 0.1728(3) 0.53447(12) 0.0761(15) Uani 1 1 d . . . . .
F46 F 0.5799(2) 0.0938(3) 0.53082(13) 0.0694(14) Uani 1 1 d . . . . .
F47 F 0.6848(3) 0.0614(3) 0.55077(14) 0.097(2) Uani 1 1 d . . . . .
C48 C 0.6348(4) 0.0708(4) 0.6820(2) 0.0478(19) Uani 1 1 d . . . . .
F49 F 0.7018(3) 0.0419(3) 0.67853(13) 0.0785(16) Uani 1 1 d . . . . .
F50 F 0.5886(4) 0.0133(3) 0.68767(15) 0.105(2) Uani 1 1 d . . . . .
F51 F 0.6345(2) 0.1093(2) 0.71195(11) 0.0546(11) Uani 1 1 d . . . . .
C52 C 0.4696(3) 0.3268(3) 0.66681(16) 0.0289(13) Uani 1 1 d . . . . .
C53 C 0.4034(3) 0.3522(3) 0.68094(16) 0.0305(14) Uani 1 1 d . . . . .
H53 H 0.3588 0.3371 0.6700 0.037 Uiso 1 1 calc R . . . .
C54 C 0.4004(3) 0.3991(3) 0.71061(16) 0.0303(13) Uani 1 1 d . . . . .
C55 C 0.4648(3) 0.4229(3) 0.72730(16) 0.0308(14) Uani 1 1 d . . . . .
H55 H 0.4629 0.4551 0.7474 0.037 Uiso 1 1 calc R . . . .
C56 C 0.5309(3) 0.3985(3) 0.71398(17) 0.0326(14) Uani 1 1 d . . . . .
C57 C 0.5330(3) 0.3508(3) 0.68412(17) 0.0318(14) Uani 1 1 d . . . . .
H57 H 0.5792 0.3344 0.6755 0.038 Uiso 1 1 calc R . . . .
C58 C 0.3291(3) 0.4273(4) 0.72516(18) 0.0360(15) Uani 1 1 d . . . . .
F59 F 0.2713(2) 0.3962(3) 0.71007(13) 0.0761(16) Uani 1 1 d . . . . .
F60 F 0.3229(2) 0.4170(2) 0.75981(10) 0.0480(10) Uani 1 1 d . . . . .
F61 F 0.3220(2) 0.5028(2) 0.72053(12) 0.0567(11) Uani 1 1 d . . . . .
C62 C 0.6013(4) 0.4211(4) 0.7315(2) 0.0441(17) Uani 1 1 d . . . . .
F63 F 0.6258(2) 0.3669(3) 0.75338(13) 0.0686(13) Uani 1 1 d . . . . .
F64 F 0.5928(2) 0.4800(3) 0.75301(17) 0.0879(19) Uani 1 1 d . . . . .
F65 F 0.6549(3) 0.4334(4) 0.70970(14) 0.0902(18) Uani 1 1 d . . . . .
C66 C 0.4934(3) 0.3540(3) 0.60144(15) 0.0266(13) Uani 1 1 d . . . . .
C67 C 0.5652(3) 0.3730(3) 0.59177(15) 0.0260(12) Uani 1 1 d . . . . .
H67 H 0.6042 0.3417 0.5997 0.031 Uiso 1 1 calc R . . . .
C68 C 0.5816(3) 0.4357(3) 0.57104(15) 0.0245(12) Uani 1 1 d . . . . .
C69 C 0.5273(3) 0.4831(3) 0.55864(16) 0.0259(13) Uani 1 1 d . . . . .
H69 H 0.5384 0.5253 0.5440 0.031 Uiso 1 1 calc R . . . .
C70 C 0.4552(3) 0.4664(3) 0.56849(15) 0.0265(12) Uani 1 1 d . . . . .
C71 C 0.4388(3) 0.4040(3) 0.58952(15) 0.0282(13) Uani 1 1 d . . . . .
H71 H 0.3893 0.3950 0.5960 0.034 Uiso 1 1 calc R . . . .
C72 C 0.6614(3) 0.4514(3) 0.56334(18) 0.0337(15) Uani 1 1 d . . . . .
F73 F 0.6953(2) 0.3916(2) 0.54897(13) 0.0569(12) Uani 1 1 d . . . . .
F74 F 0.6986(2) 0.4678(3) 0.59294(11) 0.0553(11) Uani 1 1 d . . . . .
F75 F 0.6711(2) 0.5087(2) 0.54128(11) 0.0453(10) Uani 1 1 d . . . . .
C76 C 0.3956(3) 0.5196(3) 0.55666(16) 0.0320(14) Uani 1 1 d . . . . .
F77 F 0.4022(2) 0.5386(2) 0.52274(10) 0.0495(10) Uani 1 1 d . . . . .
F78 F 0.3289(2) 0.4911(2) 0.56087(13) 0.0548(12) Uani 1 1 d . . . . .
F79 F 0.3970(2) 0.5848(2) 0.57454(11) 0.0497(10) Uani 1 1 d . . . . .
C80 C 0.3997(3) 0.2391(3) 0.61719(17) 0.0280(12) Uani 1 1 d . . . . .
C81 C 0.3623(3) 0.1938(3) 0.64163(16) 0.0284(13) Uani 1 1 d . . . . .
H81 H 0.3780 0.1943 0.6656 0.034 Uiso 1 1 calc R . . . .
C82 C 0.3034(3) 0.1480(3) 0.63243(17) 0.0295(13) Uani 1 1 d . . . . .
C83 C 0.2780(3) 0.1455(3) 0.59766(17) 0.0339(14) Uani 1 1 d . . . . .
H83 H 0.2369 0.1154 0.5913 0.041 Uiso 1 1 calc R . . . .
C84 C 0.3151(3) 0.1887(4) 0.57272(17) 0.0360(15) Uani 1 1 d . . . . .
C85 C 0.3743(3) 0.2342(3) 0.58224(17) 0.0318(14) Uani 1 1 d . . . . .
H85 H 0.3982 0.2630 0.5644 0.038 Uiso 1 1 calc R . . . .
C86 C 0.2652(3) 0.1021(4) 0.66040(17) 0.0340(15) Uani 1 1 d . . . . .
F87 F 0.2168(2) 0.1435(2) 0.67889(10) 0.0446(9) Uani 1 1 d . . . . .
F88 F 0.2279(2) 0.0438(2) 0.64671(11) 0.0560(12) Uani 1 1 d . . . . .
F89 F 0.31229(19) 0.0737(2) 0.68410(10) 0.0428(9) Uani 1 1 d . . . . .
C90 C 0.2904(5) 0.1859(5) 0.5350(2) 0.0586(16) Uani 1 1 d . U . . .
F91 F 0.2346(5) 0.1407(5) 0.52895(18) 0.093(3) Uani 0.795(8) 1 d . U P A 1
F92 F 0.3451(4) 0.1658(4) 0.51309(14) 0.0721(19) Uani 0.795(8) 1 d . U P A 1
F93 F 0.2715(4) 0.2552(4) 0.52273(16) 0.0687(18) Uani 0.795(8) 1 d . U P A 1
F94 F 0.2128(13) 0.1899(15) 0.5343(5) 0.055(4) Uani 0.205(8) 1 d . U P A 2
F95 F 0.2903(15) 0.1133(14) 0.5227(6) 0.063(4) Uani 0.205(8) 1 d . U P A 2
F96 F 0.3128(17) 0.2299(18) 0.5132(6) 0.072(5) Uani 0.205(8) 1 d . U P A 2

loop_
_atom_site_aniso_label
_atom_site_aniso_U_11
_atom_site_aniso_U_22
_atom_site_aniso_U_33
_atom_site_aniso_U_23
_atom_site_aniso_U_13
_atom_site_aniso_U_12
Ir1 0.02705(12) 0.02110(12) 0.03080(14) -0.00281(11) 0.00115(12) -0.00177(11)
C2 0.029(3) 0.030(3) 0.036(4) 0.003(3) -0.002(3) -0.002(3)
O3 0.053(3) 0.035(2) 0.034(3) -0.009(2) -0.004(2) -0.009(2)
C4 0.042(4) 0.027(3) 0.042(4) -0.013(3) 0.008(3) -0.010(3)
O5 0.102(5) 0.074(4) 0.108(6) -0.003(4) 0.007(5) -0.021(4)
C6 0.087(7) 0.072(7) 0.123(10) -0.005(6) 0.019(7) -0.001(6)
P7 0.0284(8) 0.0254(7) 0.0354(8) -0.0044(6) 0.0014(7) 0.0022(6)
C8 0.039(4) 0.030(3) 0.053(5) -0.003(3) 0.008(3) 0.001(3)
C9 0.040(4) 0.040(4) 0.045(4) -0.006(3) 0.012(3) 0.001(3)
C10 0.036(4) 0.056(5) 0.067(6) 0.000(4) 0.004(4) 0.001(3)
C11 0.056(5) 0.034(4) 0.062(5) 0.002(3) -0.007(4) 0.007(3)
C12 0.057(5) 0.030(3) 0.082(6) -0.011(4) 0.008(4) 0.006(3)
C13 0.167(12) 0.056(6) 0.071(7) 0.004(5) -0.015(7) 0.033(7)
O14 0.038(2) 0.042(3) 0.035(2) -0.006(2) -0.002(2) 0.011(2)
C15 0.044(4) 0.024(3) 0.030(3) 0.001(3) 0.002(3) -0.004(3)
C16 0.050(4) 0.030(3) 0.031(3) 0.003(3) -0.003(3) -0.002(3)
C17 0.066(5) 0.025(3) 0.026(4) 0.001(3) 0.005(3) -0.004(3)
C18 0.055(4) 0.026(3) 0.032(4) 0.000(3) 0.016(3) 0.003(3)
C19 0.044(4) 0.025(3) 0.032(3) -0.001(3) 0.006(3) 0.002(3)
C20 0.034(3) 0.026(3) 0.030(3) 0.002(2) 0.005(3) -0.009(3)
C21 0.036(3) 0.043(4) 0.054(4) -0.011(3) 0.012(3) 0.003(3)
N22 0.027(2) 0.025(3) 0.045(3) -0.001(2) -0.006(2) 0.003(2)
C23 0.033(3) 0.030(3) 0.058(5) -0.001(3) 0.002(3) -0.001(3)
C24 0.014(3) 0.035(3) 0.060(5) -0.007(3) -0.008(3) 0.009(3)
O25 0.035(2) 0.023(2) 0.040(3) 0.0020(18) 0.004(2) -0.0023(18)
C26 0.035(3) 0.033(3) 0.038(4) 0.000(3) 0.003(3) -0.009(3)
C27 0.047(4) 0.036(4) 0.038(4) 0.000(3) 0.006(3) -0.005(3)
O28 0.049(3) 0.035(2) 0.034(2) -0.001(2) 0.003(2) -0.005(2)
C29 0.068(5) 0.051(4) 0.029(4) -0.005(3) 0.009(3) -0.004(4)
C30 0.081(6) 0.052(4) 0.035(4) 0.002(4) -0.009(4) -0.009(4)
O31 0.055(3) 0.042(3) 0.044(3) -0.002(2) -0.007(2) 0.008(2)
C32 0.056(5) 0.065(5) 0.053(5) -0.003(4) -0.018(4) 0.016(4)
C33 0.048(4) 0.059(5) 0.074(6) -0.027(4) -0.013(4) 0.015(4)
O34 0.061(3) 0.037(3) 0.057(3) -0.011(2) -0.003(3) 0.011(2)
C35 0.035(3) 0.032(3) 0.087(6) -0.014(4) -0.019(4) -0.003(3)
C36 0.023(3) 0.034(3) 0.065(5) 0.002(3) -0.007(3) 0.000(3)
B37 0.026(3) 0.034(4) 0.028(3) 0.005(3) 0.000(3) -0.005(3)
C38 0.028(3) 0.027(3) 0.032(3) 0.007(2) -0.002(2) -0.010(3)
C39 0.024(3) 0.025(3) 0.041(4) 0.008(3) -0.003(3) -0.004(2)
C40 0.025(3) 0.033(3) 0.042(4) 0.006(3) 0.001(3) -0.004(3)
C41 0.030(3) 0.025(3) 0.054(4) 0.010(3) -0.004(3) -0.005(3)
C42 0.041(4) 0.023(3) 0.039(4) 0.011(3) -0.013(3) -0.010(3)
C43 0.034(3) 0.028(3) 0.036(4) 0.008(3) -0.009(3) -0.011(3)
C44 0.038(4) 0.047(4) 0.055(5) 0.007(4) -0.006(4) 0.009(3)
F45 0.091(4) 0.088(3) 0.049(3) 0.020(3) 0.006(3) -0.025(3)
F46 0.049(3) 0.092(4) 0.067(3) -0.047(3) 0.003(2) 0.002(2)
F47 0.103(4) 0.117(4) 0.071(3) 0.039(3) 0.042(3) 0.090(4)
C48 0.056(5) 0.032(4) 0.056(5) 0.017(3) -0.019(4) -0.012(3)
F49 0.098(4) 0.075(3) 0.063(3) 0.010(3) -0.016(3) 0.053(3)
F50 0.149(5) 0.065(3) 0.102(4) 0.060(3) -0.074(4) -0.066(3)
F51 0.065(3) 0.061(3) 0.038(2) 0.017(2) -0.009(2) 0.002(2)
C52 0.031(3) 0.029(3) 0.026(3) 0.011(2) -0.005(2) -0.010(3)
C53 0.028(3) 0.036(3) 0.027(3) 0.007(3) -0.003(3) -0.007(3)
C54 0.030(3) 0.032(3) 0.029(3) 0.006(3) 0.003(3) -0.003(3)
C55 0.033(3) 0.029(3) 0.031(3) 0.000(3) -0.008(3) -0.004(3)
C56 0.031(3) 0.030(3) 0.036(4) 0.001(3) -0.009(3) -0.004(3)
C57 0.028(3) 0.030(3) 0.037(4) 0.007(3) -0.003(3) -0.005(3)
C58 0.032(3) 0.038(4) 0.037(4) -0.003(3) -0.001(3) -0.005(3)
F59 0.028(2) 0.116(4) 0.085(4) -0.059(3) 0.003(2) -0.014(2)
F60 0.050(2) 0.059(2) 0.035(2) 0.0049(18) 0.0099(18) 0.006(2)
F61 0.049(2) 0.050(2) 0.071(3) 0.019(2) 0.010(2) 0.014(2)
C62 0.032(4) 0.045(4) 0.056(5) -0.007(4) -0.008(3) -0.007(3)
F63 0.056(3) 0.075(3) 0.075(3) -0.003(3) -0.029(2) 0.008(2)
F64 0.047(3) 0.069(3) 0.147(5) -0.068(3) -0.037(3) 0.012(2)
F65 0.047(3) 0.147(5) 0.077(4) -0.006(3) -0.005(3) -0.050(3)
C66 0.027(3) 0.025(3) 0.027(3) -0.003(2) 0.003(2) -0.006(2)
C67 0.022(3) 0.025(3) 0.031(3) 0.004(2) 0.000(2) 0.000(2)
C68 0.021(3) 0.025(3) 0.028(3) -0.002(2) 0.001(2) -0.004(2)
C69 0.030(3) 0.018(3) 0.030(3) 0.001(2) 0.000(2) -0.005(2)
C70 0.028(3) 0.023(3) 0.029(3) -0.003(2) -0.004(3) -0.003(3)
C71 0.029(3) 0.028(3) 0.028(3) 0.000(2) 0.002(3) -0.006(3)
C72 0.032(3) 0.028(3) 0.041(4) 0.004(3) 0.004(3) -0.006(3)
F73 0.039(2) 0.041(2) 0.091(3) 0.001(2) 0.028(2) 0.0035(18)
F74 0.036(2) 0.081(3) 0.048(3) 0.011(2) -0.0070(19) -0.020(2)
F75 0.036(2) 0.044(2) 0.056(3) 0.0208(19) 0.0022(18) -0.0082(17)
C76 0.037(3) 0.029(3) 0.030(4) 0.003(3) 0.001(3) 0.002(3)
F77 0.051(2) 0.060(3) 0.038(2) 0.0113(19) -0.0021(19) 0.022(2)
F78 0.0268(19) 0.043(2) 0.095(3) 0.025(2) -0.001(2) 0.0019(17)
F79 0.059(3) 0.035(2) 0.055(3) -0.0106(19) -0.008(2) 0.0178(19)
C80 0.027(3) 0.027(3) 0.031(3) 0.001(3) -0.002(3) -0.002(2)
C81 0.030(3) 0.028(3) 0.028(3) 0.003(2) -0.001(3) -0.002(3)
C82 0.025(3) 0.028(3) 0.036(4) 0.007(3) 0.004(3) -0.005(3)
C83 0.029(3) 0.034(3) 0.038(4) 0.003(3) -0.006(3) -0.010(3)
C84 0.037(3) 0.039(4) 0.031(4) 0.004(3) -0.005(3) -0.009(3)
C85 0.030(3) 0.033(3) 0.033(4) 0.006(3) 0.000(3) -0.006(3)
C86 0.034(3) 0.038(3) 0.030(4) 0.005(3) -0.001(3) -0.014(3)
F87 0.038(2) 0.049(2) 0.047(2) 0.0122(18) 0.0107(18) -0.0018(18)
F88 0.073(3) 0.050(2) 0.045(2) 0.0046(19) 0.000(2) -0.036(2)
F89 0.036(2) 0.048(2) 0.045(2) 0.0218(18) -0.0027(17) -0.0018(17)
C90 0.067(3) 0.081(4) 0.028(3) 0.006(2) -0.017(2) -0.028(3)
F91 0.102(5) 0.130(5) 0.048(4) 0.013(4) -0.025(4) -0.072(4)
F92 0.094(4) 0.088(4) 0.034(3) 0.002(3) -0.008(3) -0.018(3)
F93 0.074(4) 0.097(4) 0.035(3) 0.016(2) -0.018(3) -0.014(3)
F94 0.068(5) 0.081(8) 0.014(9) 0.004(7) -0.019(4) -0.025(4)
F95 0.078(8) 0.084(5) 0.028(9) 0.002(4) -0.021(7) -0.021(4)
F96 0.086(9) 0.091(7) 0.037(8) 0.012(6) -0.009(6) -0.029(6)

loop_
_atom_type_symbol
_atom_type_description
_atom_type_scat_dispersion_real
_atom_type_scat_dispersion_imag
_atom_type_scat_source
C C 0.0181 0.0091 'International Tables Vol C Tables 4.2.6.8 and 6.1.1.4'
H H 0.0000 0.0000 'International Tables Vol C Tables 4.2.6.8 and 6.1.1.4'
B B 0.0090 0.0039 'International Tables Vol C Tables 4.2.6.8 and 6.1.1.4'
F F 0.0727 0.0534 'International Tables Vol C Tables 4.2.6.8 and 6.1.1.4'
Ir Ir -4.7710 6.5667 'International Tables Vol C Tables 4.2.6.8 and 6.1.1.4'
N N 0.0311 0.0180 'International Tables Vol C Tables 4.2.6.8 and 6.1.1.4'
O O 0.0492 0.0322 'International Tables Vol C Tables 4.2.6.8 and 6.1.1.4'
P P 0.2955 0.4335 'International Tables Vol C Tables 4.2.6.8 and 6.1.1.4'

loop_
_geom_angle_atom_site_label_1
_geom_angle_atom_site_label_2
_geom_angle_atom_site_label_3
_geom_angle
C2 Ir1 C4 89.9(3)
C2 Ir1 P7 96.60(18)
C2 Ir1 C20 175.5(2)
C2 Ir1 N22 103.4(2)
C2 Ir1 O25 95.0(2)
C4 Ir1 P7 91.1(2)
C4 Ir1 N22 89.3(2)
C4 Ir1 O25 165.7(2)
P7 Ir1 O25 101.66(11)
C20 Ir1 C4 92.8(2)
C20 Ir1 P7 79.85(18)
C20 Ir1 N22 80.1(2)
C20 Ir1 O25 83.17(19)
N22 Ir1 P7 159.98(14)
N22 Ir1 O25 76.45(16)
O3 C2 Ir1 174.2(6)
O5 C4 Ir1 117.2(6)
O5 C4 C6 122.0(7)
C6 C4 Ir1 119.8(6)
C4 C6 H6A 109.5
C4 C6 H6B 109.5
C4 C6 H6C 109.5
H6A C6 H6B 109.5
H6A C6 H6C 109.5
H6B C6 H6C 109.5
C8 P7 Ir1 118.1(2)
C11 P7 Ir1 117.2(3)
C11 P7 C8 109.9(3)
O14 P7 Ir1 105.28(16)
O14 P7 C8 101.5(3)
O14 P7 C11 102.2(3)
P7 C8 H8 104.9
C9 C8 P7 115.1(5)
C9 C8 H8 104.9
C9 C8 C10 112.3(6)
C10 C8 P7 113.5(5)
C10 C8 H8 104.9
C8 C9 H9A 109.5
C8 C9 H9B 109.5
C8 C9 H9C 109.5
H9A C9 H9B 109.5
H9A C9 H9C 109.5
H9B C9 H9C 109.5
C8 C10 H10A 109.5
C8 C10 H10B 109.5
C8 C10 H10C 109.5
H10A C10 H10B 109.5
H10A C10 H10C 109.5
H10B C10 H10C 109.5
P7 C11 H11 102.0
C12 C11 P7 112.5(5)
C12 C11 H11 102.0
C13 C11 P7 117.8(6)
C13 C11 H11 102.0
C13 C11 C12 117.0(7)
C11 C12 H12A 109.5
C11 C12 H12B 109.5
C11 C12 H12C 109.5
H12A C12 H12B 109.5
H12A C12 H12C 109.5
H12B C12 H12C 109.5
C11 C13 H13A 109.5
C11 C13 H13B 109.5
C11 C13 H13C 109.5
H13A C13 H13B 109.5
H13A C13 H13C 109.5
H13B C13 H13C 109.5
C15 O14 P7 115.5(4)
C16 C15 O14 119.7(6)
C16 C15 C20 122.8(6)
C20 C15 O14 117.5(5)
C15 C16 H16 121.1
C17 C16 C15 117.8(6)
C17 C16 H16 121.1
C16 C17 H17 119.3
C16 C17 C18 121.3(6)
C18 C17 H17 119.3
C17 C18 H18 120.2
C17 C18 C19 119.6(6)
C19 C18 H18 120.2
C18 C19 C21 123.8(6)
C20 C19 C18 120.2(6)
C20 C19 C21 115.9(5)
C15 C20 Ir1 121.6(4)
C19 C20 Ir1 120.0(5)
C19 C20 C15 118.3(6)
C19 C21 H21A 109.2
C19 C21 H21B 109.2
C19 C21 N22 111.9(5)
H21A C21 H21B 107.9
N22 C21 H21A 109.2
N22 C21 H21B 109.2
C21 N22 Ir1 108.9(4)
C23 N22 Ir1 105.8(4)
C23 N22 C21 109.6(5)
C23 N22 C36 108.6(5)
C36 N22 Ir1 118.7(3)
C36 N22 C21 105.0(5)
N22 C23 H23A 109.1
N22 C23 H23B 109.1
H23A C23 H23B 107.9
C24 C23 N22 112.4(6)
C24 C23 H23A 109.1
C24 C23 H23B 109.1
C23 C24 H24A 110.1
C23 C24 H24B 110.1
H24A C24 H24B 108.4
O25 C24 C23 107.9(5)
O25 C24 H24A 110.1
O25 C24 H24B 110.1
C24 O25 Ir1 109.0(3)
C24 O25 C26 114.3(5)
C26 O25 Ir1 135.1(3)
O25 C26 H26A 109.0
O25 C26 H26B 109.0
O25 C26 C27 112.9(5)
H26A C26 H26B 107.8
C27 C26 H26A 109.0
C27 C26 H26B 109.0
C26 C27 H27A 110.4
C26 C27 H27B 110.4
H27A C27 H27B 108.6
O28 C27 C26 106.8(5)
O28 C27 H27A 110.4
O28 C27 H27B 110.4
C29 O28 C27 114.3(5)
O28 C29 H29A 108.6
O28 C29 H29B 108.6
O28 C29 C30 114.4(6)
H29A C29 H29B 107.6
C30 C29 H29A 108.6
C30 C29 H29B 108.6
C29 C30 H30A 110.1
C29 C30 H30B 110.1
H30A C30 H30B 108.4
O31 C30 C29 108.0(6)
O31 C30 H30A 110.1
O31 C30 H30B 110.1
C30 O31 C32 111.8(6)
O31 C32 H32A 110.0
O31 C32 H32B 110.0
O31 C32 C33 108.4(6)
H32A C32 H32B 108.4
C33 C32 H32A 110.0
C33 C32 H32B 110.0
C32 C33 H33A 109.5
C32 C33 H33B 109.5
H33A C33 H33B 108.1
O34 C33 C32 110.7(6)
O34 C33 H33A 109.5
O34 C33 H33B 109.5
C35 O34 C33 113.8(5)
O34 C35 H35A 109.6
O34 C35 H35B 109.6
O34 C35 C36 110.2(6)
H35A C35 H35B 108.1
C36 C35 H35A 109.6
C36 C35 H35B 109.6
N22 C36 H36A 108.3
N22 C36 H36B 108.3
C35 C36 N22 116.0(6)
C35 C36 H36A 108.3
C35 C36 H36B 108.3
H36A C36 H36B 107.4
C38 B37 C52 115.3(5)
C38 B37 C66 110.9(5)
C38 B37 C80 102.7(5)
C52 B37 C80 113.4(5)
C66 B37 C52 102.4(5)
C66 B37 C80 112.4(5)
C39 C38 B37 120.0(5)
C43 C38 B37 124.4(6)
C43 C38 C39 115.2(6)
C38 C39 H39 118.5
C40 C39 C38 123.1(6)
C40 C39 H39 118.5
C39 C40 C41 120.8(6)
C39 C40 C44 119.6(6)
C41 C40 C44 119.6(6)
C40 C41 H41 121.3
C42 C41 C40 117.5(6)
C42 C41 H41 121.3
C41 C42 C43 121.0(6)
C41 C42 C48 118.9(6)
C43 C42 C48 119.9(6)
C38 C43 H43 118.8
C42 C43 C38 122.4(6)
C42 C43 H43 118.8
F45 C44 C40 111.6(6)
F46 C44 C40 112.0(6)
F46 C44 F45 105.1(6)
F47 C44 C40 113.5(6)
F47 C44 F45 104.7(6)
F47 C44 F46 109.4(7)
F49 C48 C42 112.4(7)
F49 C48 F50 107.7(6)
F50 C48 C42 111.1(6)
F51 C48 C42 113.9(6)
F51 C48 F49 106.6(6)
F51 C48 F50 104.6(7)
C53 C52 B37 122.6(5)
C57 C52 B37 120.4(5)
C57 C52 C53 116.1(6)
C52 C53 H53 118.9
C54 C53 C52 122.2(6)
C54 C53 H53 118.9
C53 C54 C55 120.5(6)
C53 C54 C58 121.8(6)
C55 C54 C58 117.6(6)
C54 C55 H55 120.7
C56 C55 C54 118.5(6)
C56 C55 H55 120.7
C55 C56 C57 120.2(5)
C55 C56 C62 120.4(6)
C57 C56 C62 119.4(6)
C52 C57 C56 122.4(6)
C52 C57 H57 118.8
C56 C57 H57 118.8
F59 C58 C54 113.4(5)
F59 C58 F60 107.5(5)
F59 C58 F61 106.2(6)
F60 C58 C54 113.0(5)
F60 C58 F61 104.7(5)
F61 C58 C54 111.4(5)
F63 C62 C56 111.5(6)
F64 C62 C56 112.3(6)
F64 C62 F63 102.8(6)
F65 C62 C56 114.3(6)
F65 C62 F63 105.1(6)
F65 C62 F64 110.1(6)
C67 C66 B37 122.4(5)
C67 C66 C71 115.3(5)
C71 C66 B37 122.0(5)
C66 C67 H67 118.6
C68 C67 C66 122.7(5)
C68 C67 H67 118.6
C67 C68 C72 117.7(5)
C69 C68 C67 121.4(5)
C69 C68 C72 121.0(5)
C68 C69 H69 121.4
C68 C69 C70 117.2(5)
C70 C69 H69 121.4
C69 C70 C76 118.0(5)
C71 C70 C69 121.4(5)
C71 C70 C76 120.6(5)
C66 C71 H71 119.0
C70 C71 C66 122.0(5)
C70 C71 H71 119.0
F73 C72 C68 112.1(5)
F74 C72 C68 111.6(5)
F74 C72 F73 106.0(5)
F75 C72 C68 113.0(5)
F75 C72 F73 106.7(5)
F75 C72 F74 107.0(5)
F77 C76 C70 112.2(5)
F77 C76 F79 105.5(5)
F78 C76 C70 113.0(5)
F78 C76 F77 107.1(5)
F78 C76 F79 106.6(5)
F79 C76 C70 112.0(5)
C81 C80 B37 121.2(5)
C81 C80 C85 115.2(5)
C85 C80 B37 123.1(5)
C80 C81 H81 118.5
C82 C81 C80 123.0(6)
C82 C81 H81 118.5
C81 C82 C83 120.7(5)
C81 C82 C86 119.8(6)
C83 C82 C86 119.4(5)
C82 C83 H83 121.3
C84 C83 C82 117.4(5)
C84 C83 H83 121.3
C83 C84 C85 121.3(6)
C83 C84 C90 118.8(6)
C85 C84 C90 119.9(6)
C80 C85 H85 118.9
C84 C85 C80 122.3(6)
C84 C85 H85 118.9
F87 C86 C82 112.1(5)
F88 C86 C82 112.3(5)
F88 C86 F87 106.7(5)
F88 C86 F89 107.1(5)
F89 C86 C82 112.0(5)
F89 C86 F87 106.2(5)
F91 C90 C84 114.9(7)
F91 C90 F92 107.8(8)
F91 C90 F93 107.1(8)
F92 C90 C84 111.8(7)
F92 C90 F93 102.4(7)
F93 C90 C84 111.9(7)
F94 C90 C84 108.6(11)
F95 C90 C84 110.9(11)
F95 C90 F94 92.3(15)
F96 C90 C84 121.8(14)
F96 C90 F94 107.0(19)
F96 C90 F95 112.0(19)

loop_
_geom_bond_atom_site_label_1
_geom_bond_atom_site_label_2
_geom_bond_distance
Ir1 C2 1.971(6)
Ir1 C4 2.031(6)
Ir1 P7 2.2694(15)
Ir1 C20 2.010(6)
Ir1 N22 2.224(5)
Ir1 O25 2.377(4)
C2 O3 1.122(7)
C4 O5 1.192(9)
C4 C6 1.451(12)
C6 H6A 0.9800
C6 H6B 0.9800
C6 H6C 0.9800
P7 C8 1.839(7)
P7 C11 1.838(7)
P7 O14 1.632(4)
C8 H8 1.0000
C8 C9 1.505(9)
C8 C10 1.531(9)
C9 H9A 0.9800
C9 H9B 0.9800
C9 H9C 0.9800
C10 H10A 0.9800
C10 H10B 0.9800
C10 H10C 0.9800
C11 H11 1.0000
C11 C12 1.509(10)
C11 C13 1.476(12)
C12 H12A 0.9800
C12 H12B 0.9800
C12 H12C 0.9800
C13 H13A 0.9800
C13 H13B 0.9800
C13 H13C 0.9800
O14 C15 1.401(7)
C15 C16 1.383(9)
C15 C20 1.386(8)
C16 H16 0.9500
C16 C17 1.380(9)
C17 H17 0.9500
C17 C18 1.384(10)
C18 H18 0.9500
C18 C19 1.396(9)
C19 C20 1.385(8)
C19 C21 1.515(9)
C21 H21A 0.9900
C21 H21B 0.9900
C21 N22 1.534(8)
N22 C23 1.509(8)
N22 C36 1.522(7)
C23 H23A 0.9900
C23 H23B 0.9900
C23 C24 1.464(8)
C24 H24A 0.9900
C24 H24B 0.9900
C24 O25 1.442(7)
O25 C26 1.445(7)
C26 H26A 0.9900
C26 H26B 0.9900
C26 C27 1.508(9)
C27 H27A 0.9900
C27 H27B 0.9900
C27 O28 1.412(7)
O28 C29 1.412(8)
C29 H29A 0.9900
C29 H29B 0.9900
C29 C30 1.510(11)
C30 H30A 0.9900
C30 H30B 0.9900
C30 O31 1.414(9)
O31 C32 1.426(8)
C32 H32A 0.9900
C32 H32B 0.9900
C32 C33 1.486(11)
C33 H33A 0.9900
C33 H33B 0.9900
C33 O34 1.435(9)
O34 C35 1.399(8)
C35 H35A 0.9900
C35 H35B 0.9900
C35 C36 1.498(10)
C36 H36A 0.9900
C36 H36B 0.9900
B37 C38 1.630(9)
B37 C52 1.642(9)
B37 C66 1.630(9)
B37 C80 1.643(8)
C38 C39 1.404(9)
C38 C43 1.404(8)
C39 H39 0.9500
C39 C40 1.364(8)
C40 C41 1.411(9)
C40 C44 1.503(10)
C41 H41 0.9500
C41 C42 1.382(9)
C42 C43 1.388(9)
C42 C48 1.500(9)
C43 H43 0.9500
C44 F45 1.337(8)
C44 F46 1.310(8)
C44 F47 1.304(8)
C48 F49 1.330(9)
C48 F50 1.337(8)
C48 F51 1.319(9)
C52 C53 1.395(8)
C52 C57 1.393(8)
C53 H53 0.9500
C53 C54 1.394(9)
C54 C55 1.397(8)
C54 C58 1.497(9)
C55 H55 0.9500
C55 C56 1.376(8)
C56 C57 1.409(9)
C56 C62 1.497(8)
C57 H57 0.9500
C58 F59 1.318(7)
C58 F60 1.326(7)
C58 F61 1.353(7)
C62 F63 1.343(8)
C62 F64 1.330(8)
C62 F65 1.296(8)
C66 C67 1.399(8)
C66 C71 1.405(8)
C67 H67 0.9500
C67 C68 1.390(8)
C68 C69 1.379(8)
C68 C72 1.509(8)
C69 H69 0.9500
C69 C70 1.397(8)
C70 C71 1.392(8)
C70 C76 1.505(8)
C71 H71 0.9500
C72 F73 1.340(7)
C72 F74 1.339(7)
C72 F75 1.323(7)
C76 F77 1.329(7)
C76 F78 1.326(7)
C76 F79 1.335(7)
C80 C81 1.399(8)
C80 C85 1.401(9)
C81 H81 0.9500
C81 C82 1.389(8)
C82 C83 1.392(9)
C82 C86 1.503(8)
C83 H83 0.9500
C83 C84 1.388(9)
C84 C85 1.394(8)
C84 C90 1.493(9)
C85 H85 0.9500
C86 F87 1.342(7)
C86 F88 1.338(7)
C86 F89 1.339(7)
C90 F91 1.313(10)
C90 F92 1.345(11)
C90 F93 1.356(11)
C90 F94 1.42(2)
C90 F95 1.36(3)
C90 F96 1.20(3)

loop_
_geom_torsion_atom_site_label_1
_geom_torsion_atom_site_label_2
_geom_torsion_atom_site_label_3
_geom_torsion_atom_site_label_4
_geom_torsion
Ir1 P7 C8 C9 -54.9(5)
Ir1 P7 C8 C10 173.7(4)
Ir1 P7 C11 C12 72.7(6)
Ir1 P7 C11 C13 -146.5(7)
Ir1 P7 O14 C15 1.2(4)
Ir1 N22 C23 C24 -51.6(6)
Ir1 N22 C36 C35 -62.6(7)
Ir1 O25 C26 C27 89.4(6)
P7 O14 C15 C16 -178.5(4)
P7 O14 C15 C20 2.7(7)
C8 P7 C11 C12 -65.7(6)
C8 P7 C11 C13 75.1(8)
C8 P7 O14 C15 124.8(4)
C11 P7 C8 C9 83.1(6)
C11 P7 C8 C10 -48.3(6)
C11 P7 O14 C15 -121.7(5)
O14 P7 C8 C9 -169.3(5)
O14 P7 C8 C10 59.3(5)
O14 P7 C11 C12 -172.9(5)
O14 P7 C11 C13 -32.0(8)
O14 C15 C16 C17 -178.2(5)
O14 C15 C20 Ir1 -6.2(7)
O14 C15 C20 C19 176.9(5)
C15 C16 C17 C18 1.0(9)
C16 C15 C20 Ir1 175.1(5)
C16 C15 C20 C19 -1.8(9)
C16 C17 C18 C19 -1.0(9)
C17 C18 C19 C20 -0.3(9)
C17 C18 C19 C21 174.8(6)
C18 C19 C20 Ir1 -175.2(4)
C18 C19 C20 C15 1.7(9)
C18 C19 C21 N22 165.8(6)
C19 C21 N22 Ir1 18.7(6)
C19 C21 N22 C23 -96.7(6)
C19 C21 N22 C36 146.8(5)
C20 C15 C16 C17 0.5(9)
C20 C19 C21 N22 -18.9(8)
C21 C19 C20 Ir1 9.2(7)
C21 C19 C20 C15 -173.9(6)
C21 N22 C23 C24 65.7(7)
C21 N22 C36 C35 175.4(5)
N22 C23 C24 O25 60.9(7)
C23 N22 C36 C35 58.2(7)
C23 C24 O25 Ir1 -36.5(6)
C23 C24 O25 C26 131.1(6)
C24 O25 C26 C27 -73.9(6)
O25 C26 C27 O28 -59.7(7)
C26 C27 O28 C29 -179.8(5)
C27 O28 C29 C30 -72.8(8)
O28 C29 C30 O31 -61.8(8)
C29 C30 O31 C32 -176.9(6)
C30 O31 C32 C33 -179.4(6)
O31 C32 C33 O34 69.6(8)
C32 C33 O34 C35 -115.3(7)
C33 O34 C35 C36 177.2(6)
O34 C35 C36 N22 -87.3(7)
C36 N22 C23 C24 179.8(5)
B37 C38 C39 C40 -174.1(5)
B37 C38 C43 C42 174.1(5)
B37 C52 C53 C54 -169.1(5)
B37 C52 C57 C56 169.0(6)
B37 C66 C67 C68 -175.1(6)
B37 C66 C71 C70 175.8(5)
B37 C80 C81 C82 -172.5(6)
B37 C80 C85 C84 172.5(6)
C38 B37 C52 C53 -145.6(5)
C38 B37 C52 C57 45.6(7)
C38 B37 C66 C67 -29.2(8)
C38 B37 C66 C71 157.7(5)
C38 B37 C80 C81 80.3(6)
C38 B37 C80 C85 -90.5(6)
C38 C39 C40 C41 -0.7(9)
C38 C39 C40 C44 -179.3(6)
C39 C38 C43 C42 0.7(8)
C39 C40 C41 C42 1.3(9)
C39 C40 C44 F45 55.9(8)
C39 C40 C44 F46 -61.5(8)
C39 C40 C44 F47 174.0(6)
C40 C41 C42 C43 -1.0(9)
C40 C41 C42 C48 175.4(5)
C41 C40 C44 F45 -122.7(6)
C41 C40 C44 F46 119.8(6)
C41 C40 C44 F47 -4.7(9)
C41 C42 C43 C38 0.0(9)
C41 C42 C48 F49 33.2(8)
C41 C42 C48 F50 -87.6(8)
C41 C42 C48 F51 154.6(6)
C43 C38 C39 C40 -0.4(8)
C43 C42 C48 F49 -150.3(6)
C43 C42 C48 F50 88.9(8)
C43 C42 C48 F51 -28.9(9)
C44 C40 C41 C42 180.0(6)
C48 C42 C43 C38 -176.4(5)
C52 B37 C38 C39 -160.4(5)
C52 B37 C38 C43 26.5(8)
C52 B37 C66 C67 94.3(6)
C52 B37 C66 C71 -78.7(6)
C52 B37 C80 C81 -44.8(8)
C52 B37 C80 C85 144.5(6)
C52 C53 C54 C55 0.4(9)
C52 C53 C54 C58 178.8(5)
C53 C52 C57 C56 -0.6(8)
C53 C54 C55 C56 -0.5(9)
C53 C54 C58 F59 7.9(9)
C53 C54 C58 F60 130.6(6)
C53 C54 C58 F61 -111.8(6)
C54 C55 C56 C57 0.1(9)
C54 C55 C56 C62 -178.6(6)
C55 C54 C58 F59 -173.7(6)
C55 C54 C58 F60 -51.0(7)
C55 C54 C58 F61 66.6(7)
C55 C56 C57 C52 0.5(9)
C55 C56 C62 F63 97.4(7)
C55 C56 C62 F64 -17.3(9)
C55 C56 C62 F65 -143.6(7)
C57 C52 C53 C54 0.1(8)
C57 C56 C62 F63 -81.3(8)
C57 C56 C62 F64 164.0(6)
C57 C56 C62 F65 37.7(9)
C58 C54 C55 C56 -179.0(6)
C62 C56 C57 C52 179.2(6)
C66 B37 C38 C39 -44.6(7)
C66 B37 C38 C43 142.3(6)
C66 B37 C52 C53 93.8(6)
C66 B37 C52 C57 -75.0(6)
C66 B37 C80 C81 -160.4(5)
C66 B37 C80 C85 28.8(8)
C66 C67 C68 C69 -0.2(9)
C66 C67 C68 C72 178.2(5)
C67 C66 C71 C70 2.3(8)
C67 C68 C69 C70 1.5(8)
C67 C68 C72 F73 54.5(8)
C67 C68 C72 F74 -64.2(7)
C67 C68 C72 F75 175.2(5)
C68 C69 C70 C71 -0.9(8)
C68 C69 C70 C76 177.1(5)
C69 C68 C72 F73 -127.1(6)
C69 C68 C72 F74 114.2(6)
C69 C68 C72 F75 -6.4(8)
C69 C70 C71 C66 -1.1(9)
C69 C70 C76 F77 45.6(7)
C69 C70 C76 F78 166.8(5)
C69 C70 C76 F79 -72.9(7)
C71 C66 C67 C68 -1.7(8)
C71 C70 C76 F77 -136.4(6)
C71 C70 C76 F78 -15.2(8)
C71 C70 C76 F79 105.2(6)
C72 C68 C69 C70 -176.8(5)
C76 C70 C71 C66 -179.0(5)
C80 B37 C38 C39 75.7(6)
C80 B37 C38 C43 -97.4(6)
C80 B37 C52 C53 -27.6(8)
C80 B37 C52 C57 163.6(5)
C80 B37 C66 C67 -143.6(6)
C80 B37 C66 C71 43.4(8)
C80 C81 C82 C83 -0.4(9)
C80 C81 C82 C86 -178.8(5)
C81 C80 C85 C84 1.2(9)
C81 C82 C83 C84 1.7(9)
C81 C82 C86 F87 81.0(7)
C81 C82 C86 F88 -158.9(5)
C81 C82 C86 F89 -38.3(8)
C82 C83 C84 C85 -1.5(10)
C82 C83 C84 C90 178.6(7)
C83 C82 C86 F87 -97.4(7)
C83 C82 C86 F88 22.7(8)
C83 C82 C86 F89 143.3(6)
C83 C84 C85 C80 0.1(10)
C83 C84 C90 F91 -0.7(13)
C83 C84 C90 F92 -124.1(7)
C83 C84 C90 F93 121.7(8)
C83 C84 C90 F94 43.9(15)
C83 C84 C90 F95 -56.1(16)
C83 C84 C90 F96 169(2)
C85 C80 C81 C82 -1.1(9)
C85 C84 C90 F91 179.4(9)
C85 C84 C90 F92 56.1(10)
C85 C84 C90 F93 -58.2(10)
C85 C84 C90 F94 -135.9(13)
C85 C84 C90 F95 124.1(14)
C85 C84 C90 F96 -11(2)
C86 C82 C83 C84 -179.9(6)
C90 C84 C85 C80 179.9(7)
